data_4347148
loop_
_publ_author_name
'Wang, Suna'
'Cao, Tingting'
'Yan, Hui'
'Li, Yunwu'
'Lu, Jing'
'Ma, Ranran'
'Li, Dacheng'
'Dou, Jianmin'
'Bai, Junfeng'

_publ_section_title
;
 Functionalization of Microporous Lanthanide-Based Metal-Organic
 Frameworks by Dicarboxylate Ligands with Methyl-Substituted
 Thieno[2,3-b]thiophene Groups: Sensing Activities and Magnetic
 Properties.
;
_journal_issue 11
_journal_name_full 'Inorganic chemistry'
_journal_page_first 5139
_journal_page_last 5151
_journal_paper_doi 10.1021/acs.inorgchem.5b02801
_journal_volume 55
_journal_year 2016
_chemical_formula_sum 'C20 H24 N O9 S3 Tb'
_chemical_formula_weight 677.53
_space_group_IT_number 15
_space_group_name_Hall '-C 2yc'
_space_group_name_H-M_alt 'C 1 2/c 1'
_symmetry_cell_setting monoclinic
_symmetry_space_group_name_Hall '-C 2yc'
_symmetry_space_group_name_H-M 'C 1 2/c 1'
_atom_sites_solution_hydrogens geom
_atom_sites_solution_primary direct
_atom_sites_solution_secondary difmap
_audit_creation_method SHELXL-97
_cell_angle_alpha 90.00
_cell_angle_beta 133.605(18)
_cell_angle_gamma 90.00
_cell_formula_units_Z 8
_cell_length_a 25.935(3)
_cell_length_b 12.3434(4)
_cell_length_c 22.869(2)
_cell_measurement_reflns_used 3466
_cell_measurement_temperature 124(3)
_cell_measurement_theta_max 71.28
_cell_measurement_theta_min 4.08
_cell_volume 5301.2(18)
_computing_cell_refinement 'Bruker SMART'
_computing_data_collection 'Bruker SMART'
_computing_data_reduction 'Bruker SAINT'
_computing_molecular_graphics 'Bruker SHELXTL'
_computing_publication_material 'Bruker SHELXTL'
_computing_structure_refinement 'SHELXL-97 (Sheldrick, 1997)'
_computing_structure_solution 'SHELXS-97 (Sheldrick, 1990)'
_diffrn_ambient_temperature 124(3)
_diffrn_measured_fraction_theta_full 0.999
_diffrn_measured_fraction_theta_max 0.999
_diffrn_measurement_device 'four-circle diffractometer'
_diffrn_measurement_device_type 'Xcalibur, Eos, Gemini'
_diffrn_radiation_monochromator graphite
_diffrn_radiation_source 'fine-focus sealed tube'
_diffrn_radiation_type 'Cu K\a'
_diffrn_radiation_wavelength 1.54184
_diffrn_reflns_av_R_equivalents 0.0641
_diffrn_reflns_av_sigmaI/netI 0.0861
_diffrn_reflns_limit_h_max 30
_diffrn_reflns_limit_h_min -30
_diffrn_reflns_limit_k_max 14
_diffrn_reflns_limit_k_min -14
_diffrn_reflns_limit_l_max 27
_diffrn_reflns_limit_l_min -27
_diffrn_reflns_number 9672
_diffrn_reflns_theta_full 67.25
_diffrn_reflns_theta_max 67.25
_diffrn_reflns_theta_min 4.00
_exptl_absorpt_coefficient_mu 15.745
_exptl_absorpt_correction_T_max 0.3656
_exptl_absorpt_correction_T_min 0.3315
_exptl_absorpt_correction_type multi-scan
_exptl_absorpt_process_details sadabs
_exptl_crystal_colour colorless
_exptl_crystal_density_diffrn 1.698
_exptl_crystal_density_method 'not measured'
_exptl_crystal_description block
_exptl_crystal_F_000 2688
_exptl_crystal_size_max 0.19
_exptl_crystal_size_mid 0.18
_exptl_crystal_size_min 0.18
_refine_diff_density_max 1.343
_refine_diff_density_min -1.652
_refine_diff_density_rms 0.180
_refine_ls_extinction_method none
_refine_ls_goodness_of_fit_ref 1.056
_refine_ls_hydrogen_treatment constr
_refine_ls_matrix_type full
_refine_ls_number_parameters 424
_refine_ls_number_reflns 4747
_refine_ls_number_restraints 1517
_refine_ls_restrained_S_all 0.953
_refine_ls_R_factor_all 0.0696
_refine_ls_R_factor_gt 0.0542
_refine_ls_shift/su_max 0.001
_refine_ls_shift/su_mean 0.000
_refine_ls_structure_factor_coef Fsqd
_refine_ls_weighting_details 'calc w=1/[\s^2^(Fo^2^)+(0.0630P)^2^+25.8139P] where P=(Fo^2^+2Fc^2^)/3'
_refine_ls_weighting_scheme calc
_refine_ls_wR_factor_gt 0.1320
_refine_ls_wR_factor_ref 0.1455
_reflns_number_gt 3842
_reflns_number_total 4747
_reflns_threshold_expression >2sigma(I)
_cod_data_source_file ic5b02801_si_006.cif
_cod_data_source_block 1424436
_cod_original_cell_volume 5301.2(8)
_cod_original_sg_symbol_H-M 'C 2/c'
_cod_database_code 4347148

loop_
_symmetry_equiv_pos_as_xyz
'x, y, z'
'-x, y, -z+1/2'
'x+1/2, y+1/2, z'
'-x+1/2, y+1/2, -z+1/2'
'-x, -y, -z'
'x, -y, z-1/2'
'-x+1/2, -y+1/2, -z'
'x+1/2, -y+1/2, z-1/2'

loop_
_atom_site_label
_atom_site_type_symbol
_atom_site_fract_x
_atom_site_fract_y
_atom_site_fract_z
_atom_site_U_iso_or_equiv
_atom_site_adp_type
_atom_site_occupancy
_atom_site_symmetry_multiplicity
_atom_site_calc_flag
_atom_site_refinement_flags
_atom_site_disorder_assembly
_atom_site_disorder_group
Tb1 Tb 0.877579(18) 0.27606(3) 0.12472(2) 0.00911(13) Uani 1 1 d U . .
S1 S 0.9195(2) 0.6524(3) 0.1686(2) 0.0214(7) Uani 0.50 1 d PDU . .
S2 S 0.9196(2) 0.9054(3) 0.1729(2) 0.0220(7) Uani 0.50 1 d PDU . .
S5 S 0.8993(2) 0.3954(3) 0.3629(2) 0.0198(5) Uani 0.545(3) 1 d PU A 1
S6 S 0.86513(19) 0.4994(3) 0.4582(2) 0.0180(5) Uani 0.545(3) 1 d PU A 1
S5' S 0.7468(2) 0.4963(3) 0.1906(3) 0.0190(6) Uani 0.455(3) 1 d PU A 2
S6' S 0.7124(2) 0.5974(3) 0.2859(2) 0.0202(6) Uani 0.455(3) 1 d PU A 2
N1 N 0.5740(5) 0.6965(7) 0.6117(5) 0.0532(13) Uani 1 1 d U . .
O1 O 0.8088(2) 0.3967(4) 0.1370(3) 0.0169(6) Uani 1 1 d U . .
O2 O 0.9010(2) 0.3133(4) 0.2476(3) 0.0158(6) Uani 1 1 d U . .
O3 O 0.7085(2) 0.6748(4) 0.3976(3) 0.0211(7) Uani 1 1 d U . .
O4 O 0.8117(2) 0.6142(4) 0.5134(3) 0.0197(7) Uani 1 1 d U . .
O5 O 0.9498(2) 0.4270(4) 0.1852(3) 0.0179(7) Uani 1 1 d U . .
O6 O 0.9404(3) 1.1279(4) 0.2018(3) 0.0218(8) Uani 1 1 d U . .
O7 O 0.9632(3) 0.2649(4) 0.1143(3) 0.0213(9) Uani 1 1 d U . .
H7A H 0.9482 0.2214 0.0765 0.032 Uiso 1 1 d R . .
H7C H 1.0025 0.2418 0.1587 0.032 Uiso 1 1 d R . .
O8 O 0.8354(2) 0.1503(4) 0.0154(3) 0.0238(10) Uani 1 1 d U . .
H8A H 0.8594 0.1314 0.0045 0.036 Uiso 1 1 d R . .
H8C H 0.7913 0.1451 -0.0266 0.036 Uiso 1 1 d R . .
O10 O 0.5705(4) 0.6539(6) 0.5132(4) 0.0527(13) Uani 1 1 d U . .
C1 C 0.8477(3) 0.3753(5) 0.2107(4) 0.0156(7) Uani 1 1 d U A .
C2 C 0.8308(4) 0.4222(6) 0.2552(4) 0.0179(7) Uani 1 1 d U . .
C3 C 0.8489(8) 0.4635(11) 0.3732(8) 0.0187(9) Uani 0.545(3) 1 d PU A 1
C4 C 0.7877(9) 0.5063(12) 0.3030(10) 0.0183(9) Uani 0.545(3) 1 d PU A 1
C5 C 0.7806(4) 0.5689(6) 0.3935(4) 0.0186(8) Uani 1 1 d U . .
C6 C 0.7652(4) 0.6230(6) 0.4377(4) 0.0181(8) Uani 1 1 d U A .
C7 C 1.0000 0.4728(7) 0.2500 0.0149(9) Uani 1 2 d SU . .
C8 C 1.0000 0.5935(7) 0.2500 0.0167(10) Uani 1 2 d SDU . .
C9 C 0.9569(7) 0.7780(9) 0.2101(10) 0.0185(12) Uani 0.50 1 d PDU . .
C10 C 1.0280(7) 0.7765(10) 0.2786(11) 0.0179(11) Uani 0.50 1 d PDU . .
C11 C 0.7171(8) 0.5201(11) 0.1511(9) 0.0217(15) Uani 0.545(3) 1 d PU A 1
H11A H 0.7265 0.5073 0.1178 0.033 Uiso 0.545(3) 1 calc PR A 1
H11B H 0.7106 0.5963 0.1524 0.033 Uiso 0.545(3) 1 calc PR A 1
H11C H 0.6748 0.4819 0.1293 0.033 Uiso 0.545(3) 1 calc PR A 1
C12 C 0.6734(8) 0.6103(11) 0.2474(8) 0.0218(15) Uani 0.545(3) 1 d PU A 1
H12A H 0.6502 0.6209 0.2663 0.033 Uiso 0.545(3) 1 calc PR A 1
H12B H 0.6457 0.5614 0.2024 0.033 Uiso 0.545(3) 1 calc PR A 1
H12C H 0.6776 0.6786 0.2310 0.033 Uiso 0.545(3) 1 calc PR A 1
C13 C 1.1283(7) 0.6388(10) 0.3791(8) 0.0203(13) Uani 0.50 1 d PDU . .
H13A H 1.1319 0.6298 0.4235 0.030 Uiso 0.50 1 d PR . .
H13B H 1.1599 0.6955 0.3914 0.030 Uiso 0.50 1 d PR . .
H13C H 1.1412 0.5723 0.3701 0.030 Uiso 0.50 1 d PR . .
C14 C 1.1313(7) 0.9112(10) 0.3781(8) 0.0194(13) Uani 0.50 1 d PDU . .
H14A H 1.1427 0.9831 0.3739 0.029 Uiso 0.50 1 d PR . .
H14B H 1.1616 0.8599 0.3825 0.029 Uiso 0.50 1 d PR . .
H14C H 1.1383 0.9066 0.4251 0.029 Uiso 0.50 1 d PR . .
C15 C 0.7798(7) 0.4799(11) 0.2364(9) 0.0188(9) Uani 0.545(3) 1 d PU A 1
C16 C 0.7482(8) 0.5621(11) 0.3161(8) 0.0190(9) Uani 0.545(3) 1 d PU A 1
C17 C 0.5300(6) 0.6042(9) 0.5953(6) 0.0553(15) Uani 1 1 d U . .
H17A H 0.5444 0.5806 0.6452 0.066 Uiso 1 1 calc R . .
H17B H 0.5373 0.5444 0.5741 0.066 Uiso 1 1 calc R . .
C18 C 0.4541(6) 0.6341(10) 0.5366(7) 0.0663(19) Uani 1 1 d U . .
H18A H 0.4485 0.7029 0.5512 0.099 Uiso 1 1 calc R . .
H18B H 0.4276 0.5800 0.5367 0.099 Uiso 1 1 calc R . .
H18C H 0.4368 0.6390 0.4837 0.099 Uiso 1 1 calc R . .
C19 C 0.6036(6) 0.7699(9) 0.6809(7) 0.0574(15) Uani 1 1 d U . .
H19A H 0.5681 0.7791 0.6836 0.069 Uiso 1 1 calc R . .
H19B H 0.6124 0.8405 0.6706 0.069 Uiso 1 1 calc R . .
C20 C 0.6718(7) 0.7291(9) 0.7616(7) 0.069(2) Uani 1 1 d U . .
H20A H 0.6646 0.6568 0.7704 0.104 Uiso 1 1 calc R . .
H20B H 0.6850 0.7757 0.8038 0.104 Uiso 1 1 calc R . .
H20C H 0.7090 0.7289 0.7619 0.104 Uiso 1 1 calc R . .
C21 C 0.5895(6) 0.7127(9) 0.5678(7) 0.0557(15) Uani 1 1 d U . .
H21 H 0.6167 0.7732 0.5796 0.067 Uiso 1 1 calc R . .
C22 C 1.0000 1.0814(7) 0.2500 0.0174(12) Uani 1 2 d SU . .
C23 C 1.0529(7) 0.6681(9) 0.3039(8) 0.0179(11) Uani 0.50 1 d PDU . .
C24 C 1.0539(7) 0.8859(10) 0.3029(8) 0.0185(11) Uani 0.50 1 d PDU . .
C25 C 1.0000 0.9618(7) 0.2500 0.0167(10) Uani 1 2 d SDU . .
C3' C 0.8209(10) 0.4826(14) 0.3426(12) 0.0183(9) Uani 0.455(3) 1 d PU A 2
C4' C 0.7602(9) 0.5257(13) 0.2734(10) 0.0189(10) Uani 0.455(3) 1 d PU A 2
C11' C 0.9271(9) 0.3613(14) 0.3936(10) 0.0224(17) Uani 0.455(3) 1 d PU A 2
H11D H 0.9538 0.3573 0.3787 0.034 Uiso 0.455(3) 1 calc PR A 2
H11E H 0.9165 0.2894 0.3988 0.034 Uiso 0.455(3) 1 calc PR A 2
H11F H 0.9546 0.3986 0.4442 0.034 Uiso 0.455(3) 1 calc PR A 2
C12' C 0.8949(9) 0.4705(14) 0.4972(10) 0.0218(16) Uani 0.455(3) 1 d PU A 2
H12D H 0.9021 0.5190 0.5351 0.033 Uiso 0.455(3) 1 calc PR A 2
H12E H 0.9363 0.4711 0.5049 0.033 Uiso 0.455(3) 1 calc PR A 2
H12F H 0.8871 0.3985 0.5056 0.033 Uiso 0.455(3) 1 calc PR A 2
C15' C 0.8592(9) 0.4214(13) 0.3299(10) 0.0194(9) Uani 0.455(3) 1 d PU A 2
C16' C 0.8315(9) 0.5062(13) 0.4132(11) 0.0196(9) Uani 0.455(3) 1 d PU A 2

loop_
_atom_site_aniso_label
_atom_site_aniso_U_11
_atom_site_aniso_U_22
_atom_site_aniso_U_33
_atom_site_aniso_U_23
_atom_site_aniso_U_13
_atom_site_aniso_U_12
Tb1 0.0148(2) 0.00527(19) 0.0150(2) -0.00310(15) 0.01323(18) -0.00329(14)
S1 0.0208(11) 0.0035(10) 0.0223(11) 0.0003(8) 0.0082(9) -0.0004(8)
S2 0.0212(12) 0.0036(10) 0.0238(12) 0.0021(8) 0.0089(10) -0.0002(8)
S5 0.0220(9) 0.0219(9) 0.0175(8) 0.0021(7) 0.0143(7) 0.0107(8)
S6 0.0209(9) 0.0207(9) 0.0164(9) 0.0018(8) 0.0144(7) 0.0093(7)
S5' 0.0218(9) 0.0218(9) 0.0165(9) 0.0010(8) 0.0145(7) 0.0104(8)
S6' 0.0217(9) 0.0228(9) 0.0170(9) -0.0002(8) 0.0137(8) 0.0111(8)
N1 0.088(3) 0.049(3) 0.071(3) 0.001(2) 0.073(3) -0.007(2)
O1 0.0207(10) 0.0176(10) 0.0168(9) 0.0006(9) 0.0147(8) 0.0066(9)
O2 0.0192(9) 0.0163(10) 0.0175(9) -0.0002(8) 0.0148(8) 0.0057(8)
O3 0.0220(11) 0.0223(12) 0.0191(11) -0.0007(10) 0.0142(9) 0.0101(10)
O4 0.0222(11) 0.0203(12) 0.0174(11) 0.0008(10) 0.0140(9) 0.0074(10)
O5 0.0208(10) 0.0103(10) 0.0193(10) -0.0012(8) 0.0126(8) 0.0011(8)
O6 0.0258(14) 0.0062(13) 0.0249(14) 0.0009(11) 0.0142(12) 0.0006(11)
O7 0.0179(17) 0.026(2) 0.0223(17) -0.0105(16) 0.0147(15) -0.0035(16)
O8 0.020(2) 0.029(2) 0.024(2) -0.0125(18) 0.0156(18) -0.0082(18)
O10 0.087(3) 0.052(3) 0.068(3) 0.005(2) 0.072(3) -0.002(2)
C1 0.0198(9) 0.0173(9) 0.0168(9) 0.0008(8) 0.0154(8) 0.0056(8)
C2 0.0209(9) 0.0201(10) 0.0170(9) 0.0015(9) 0.0147(8) 0.0081(9)
C3 0.0213(10) 0.0211(10) 0.0171(10) 0.0011(9) 0.0145(9) 0.0094(9)
C4 0.0211(10) 0.0209(9) 0.0171(9) 0.0009(9) 0.0147(8) 0.0092(9)
C5 0.0211(10) 0.0209(10) 0.0172(9) 0.0008(9) 0.0145(8) 0.0087(9)
C6 0.0205(11) 0.0205(11) 0.0175(10) 0.0005(10) 0.0147(9) 0.0082(10)
C7 0.0194(11) 0.0088(11) 0.0189(11) 0.000 0.0141(9) 0.000
C8 0.0206(13) 0.0064(12) 0.0203(12) 0.000 0.0130(11) 0.000
C9 0.0209(13) 0.0054(12) 0.0218(13) 0.0001(10) 0.0119(12) -0.0001(10)
C10 0.0208(13) 0.0055(12) 0.0214(12) 0.0007(9) 0.0123(11) -0.0003(9)
C11 0.0226(16) 0.0223(17) 0.0181(16) 0.0001(16) 0.0132(14) 0.0099(16)
C12 0.0226(16) 0.0228(17) 0.0183(16) -0.0001(16) 0.0135(14) 0.0104(16)
C13 0.0214(14) 0.0065(13) 0.0223(14) -0.0001(11) 0.0110(12) 0.0001(11)
C14 0.0212(14) 0.0060(13) 0.0226(14) 0.0002(11) 0.0119(12) -0.0001(11)
C15 0.0212(10) 0.0203(9) 0.0172(9) 0.0008(9) 0.0141(8) 0.0089(9)
C16 0.0212(10) 0.0208(10) 0.0173(9) 0.0007(9) 0.0143(9) 0.0092(9)
C17 0.089(3) 0.050(3) 0.071(3) 0.001(2) 0.072(3) -0.007(2)
C18 0.091(3) 0.057(3) 0.077(3) -0.002(3) 0.068(3) -0.006(3)
C19 0.089(3) 0.049(3) 0.073(3) 0.000(2) 0.071(3) -0.007(2)
C20 0.093(4) 0.052(3) 0.077(3) -0.002(3) 0.064(3) -0.008(3)
C21 0.088(3) 0.049(3) 0.072(3) 0.002(2) 0.071(3) -0.006(2)
C22 0.0221(15) 0.0051(15) 0.0221(15) 0.000 0.0141(13) 0.000
C23 0.0209(13) 0.0064(11) 0.0211(12) 0.0000(9) 0.0125(11) -0.0002(9)
C24 0.0216(13) 0.0059(12) 0.0220(13) 0.0006(9) 0.0128(11) -0.0001(9)
C25 0.0208(13) 0.0054(13) 0.0219(13) 0.000 0.0140(11) 0.000
C3' 0.0210(10) 0.0208(9) 0.0169(9) 0.0010(9) 0.0146(9) 0.0092(9)
C4' 0.0214(10) 0.0211(10) 0.0171(10) 0.0010(9) 0.0143(9) 0.0094(9)
C11' 0.0228(16) 0.0223(17) 0.0184(16) 0.0005(16) 0.0128(15) 0.0107(16)
C12' 0.0226(17) 0.0221(17) 0.0181(16) 0.0002(16) 0.0131(15) 0.0107(16)
C15' 0.0213(10) 0.0204(9) 0.0175(9) 0.0011(9) 0.0138(9) 0.0088(9)
C16' 0.0216(10) 0.0210(9) 0.0174(10) 0.0009(9) 0.0139(9) 0.0092(9)

loop_
_atom_type_symbol
_atom_type_description
_atom_type_scat_dispersion_real
_atom_type_scat_dispersion_imag
_atom_type_scat_source
C C 0.0181 0.0091 'International Tables Vol C Tables 4.2.6.8 and 6.1.1.4'
H H 0.0000 0.0000 'International Tables Vol C Tables 4.2.6.8 and 6.1.1.4'
N N 0.0311 0.0180 'International Tables Vol C Tables 4.2.6.8 and 6.1.1.4'
O O 0.0492 0.0322 'International Tables Vol C Tables 4.2.6.8 and 6.1.1.4'
S S 0.3331 0.5567 'International Tables Vol C Tables 4.2.6.8 and 6.1.1.4'
Tb Tb -9.1472 9.1891 'International Tables Vol C Tables 4.2.6.8 and 6.1.1.4'

loop_
_geom_angle_atom_site_label_1
_geom_angle_atom_site_label_2
_geom_angle_atom_site_label_3
_geom_angle
_geom_angle_site_symmetry_1
_geom_angle_site_symmetry_3
O6 Tb1 O3 78.50(18) 1_545 4_645
O6 Tb1 O4 157.92(17) 1_545 6_565
O3 Tb1 O4 102.15(17) 4_645 6_565
O6 Tb1 O5 109.52(16) 1_545 .
O3 Tb1 O5 147.02(17) 4_645 .
O4 Tb1 O5 82.17(16) 6_565 .
O6 Tb1 O7 79.17(18) 1_545 .
O3 Tb1 O7 140.82(17) 4_645 .
O4 Tb1 O7 87.42(17) 6_565 .
O5 Tb1 O7 71.42(16) . .
O6 Tb1 O8 81.86(17) 1_545 .
O3 Tb1 O8 75.37(16) 4_645 .
O4 Tb1 O8 77.05(17) 6_565 .
O5 Tb1 O8 136.53(16) . .
O7 Tb1 O8 69.90(15) . .
O6 Tb1 O2 77.63(16) 1_545 .
O3 Tb1 O2 78.00(16) 4_645 .
O4 Tb1 O2 124.31(16) 6_565 .
O5 Tb1 O2 72.95(16) . .
O7 Tb1 O2 127.29(15) . .
O8 Tb1 O2 149.06(16) . .
O6 Tb1 O1 125.64(16) 1_545 .
O3 Tb1 O1 71.72(17) 4_645 .
O4 Tb1 O1 74.22(15) 6_565 .
O5 Tb1 O1 78.31(16) . .
O7 Tb1 O1 146.44(16) . .
O8 Tb1 O1 129.86(15) . .
O2 Tb1 O1 52.60(14) . .
O6 Tb1 C1 101.71(18) 1_545 .
O3 Tb1 C1 72.55(18) 4_645 .
O4 Tb1 C1 99.46(18) 6_565 .
O5 Tb1 C1 74.48(18) . .
O7 Tb1 C1 143.90(18) . .
O8 Tb1 C1 146.20(17) . .
O2 Tb1 C1 26.37(16) . .
O1 Tb1 C1 26.24(16) . .
C23 S1 C13 170.4(16) 2_755 2_755
C13 S1 C9 126.0(9) 2_755 .
C13 S1 C8 144.9(9) 2_755 .
C9 S1 C8 89.0(5) . .
C13 S1 C10 133.9(9) 2_755 2_755
C8 S1 C10 81.2(5) . 2_755
C24 S2 C14 157.9(16) 2_755 2_755
C24 S2 C25 49.9(13) 2_755 .
C14 S2 C25 151.5(8) 2_755 .
C14 S2 C9 118.8(9) 2_755 .
C25 S2 C9 89.6(5) . .
C14 S2 C10 126.1(9) 2_755 2_755
C25 S2 C10 82.2(5) . 2_755
C3 S5 C2 88.4(5) . .
C3 S6 C5 89.1(5) . .
C4' S5' C2 89.5(6) . .
C4' S6' C5 89.1(6) . .
C21 N1 C17 120.8(9) . .
C21 N1 C19 120.4(9) . .
C17 N1 C19 118.8(7) . .
C1 O1 Tb1 92.8(4) . .
C1 O2 Tb1 93.1(4) . .
C6 O3 Tb1 156.9(4) . 4_655
C6 O4 Tb1 138.7(5) . 6_566
C7 O5 Tb1 146.3(4) . .
C22 O6 Tb1 147.0(5) . 1_565
O1 C1 O2 121.4(6) . .
O1 C1 C2 119.7(6) . .
O2 C1 C2 118.9(6) . .
O1 C1 Tb1 60.9(3) . .
O2 C1 Tb1 60.5(3) . .
C2 C1 Tb1 177.4(5) . .
C15 C2 C15' 87.9(10) . .
C15 C2 C1 135.4(8) . .
C15' C2 C1 136.7(9) . .
C15 C2 S5 111.8(7) . .
C1 C2 S5 112.7(5) . .
C15' C2 S5' 110.0(8) . .
C1 C2 S5' 113.3(5) . .
S5 C2 S5' 134.0(4) . .
C4 C3 S5 114.3(9) . .
C4 C3 S6 113.8(9) . .
S5 C3 S6 131.6(9) . .
C3 C4 C16 111.3(12) . .
C3 C4 C15 111.1(12) . .
C16 C4 C15 137.6(15) . .
C16' C5 C16 89.0(10) . .
C16' C5 C6 135.5(9) . .
C16 C5 C6 135.5(8) . .
C16 C5 S6 110.7(7) . .
C6 C5 S6 113.7(5) . .
C16' C5 S6' 112.9(9) . .
C6 C5 S6' 111.6(5) . .
S6 C5 S6' 134.4(4) . .
O3 C6 O4 125.5(6) . .
O3 C6 C5 117.9(6) . .
O4 C6 C5 116.6(6) . .
O5 C7 O5 125.9(8) . 2_755
O5 C7 C8 117.1(4) . .
O5 C7 C8 117.1(4) 2_755 .
C23 C8 C23 96.7(12) . 2_755
C23 C8 C7 131.7(6) . .
C23 C8 C7 131.7(6) 2_755 .
C23 C8 S1 113.5(8) 2_755 2_755
C7 C8 S1 114.9(3) . 2_755
C23 C8 S1 113.5(8) . .
C7 C8 S1 114.9(3) . .
S1 C8 S1 130.3(6) 2_755 .
C10 C9 C24 102(4) 2_755 2_755
C24 C9 C10 100.1(12) 2_755 .
C10 C9 C23 94(4) 2_755 2_755
C24 C9 C23 160.6(15) 2_755 2_755
C10 C9 C23 98.1(11) . 2_755
C24 C9 C9 99.2(8) 2_755 2_755
C23 C9 C9 98.6(8) 2_755 2_755
C10 C9 S1 110(4) 2_755 .
C24 C9 S1 144.3(11) 2_755 .
C10 C9 S1 114.9(10) . .
C9 C9 S1 115.4(5) 2_755 .
C10 C9 S2 117(4) 2_755 .
C10 C9 S2 115.4(11) . .
C23 C9 S2 146.1(11) 2_755 .
C9 C9 S2 114.6(4) 2_755 .
S1 C9 S2 129.4(8) . .
C9 C10 C10 161(10) 2_755 2_755
C9 C10 C9 164(8) 2_755 .
C9 C10 C23 75(4) 2_755 .
C10 C10 C23 110.0(7) 2_755 .
C9 C10 C23 110.7(12) . .
C9 C10 C24 67(4) 2_755 .
C10 C10 C24 110.0(7) 2_755 .
C9 C10 C24 109.3(12) . .
C23 C10 C24 140.0(12) . .
C9 C10 S1 62(4) 2_755 2_755
C10 C10 S1 123.7(4) 2_755 2_755
C9 C10 S1 124.4(11) . 2_755
C24 C10 S1 126.3(10) . 2_755
C9 C10 S2 55(4) 2_755 2_755
C10 C10 S2 121.9(5) 2_755 2_755
C9 C10 S2 121.3(11) . 2_755
C23 C10 S2 128.0(10) . 2_755
S1 C10 S2 114.3(7) 2_755 2_755
C2 C15 C4 114.3(13) . .
C2 C15 C11 123.4(11) . .
C4 C15 C11 122.3(12) . .
C5 C16 C4 114.8(12) . .
C5 C16 C12 121.5(10) . .
C4 C16 C12 123.7(12) . .
N1 C17 C18 110.7(9) . .
N1 C19 C20 113.8(10) . .
O10 C21 N1 124.5(10) . .
O6 C22 O6 125.7(8) 2_755 .
O6 C22 C25 117.1(4) 2_755 .
O6 C22 C25 117.1(4) . .
S1 C23 C9 118.8(16) 2_755 2_755
S1 C23 C8 118.4(16) 2_755 .
C9 C23 C8 122.5(12) 2_755 .
S1 C23 C10 129.8(17) 2_755 .
C8 C23 C10 111.7(11) . .
C9 C23 C13 112.8(11) 2_755 .
C8 C23 C13 124.5(10) . .
C10 C23 C13 123.8(11) . .
S2 C24 C9 124.7(17) 2_755 2_755
S2 C24 C25 112.4(16) 2_755 .
C9 C24 C25 122.5(12) 2_755 .
S2 C24 C10 135.6(18) 2_755 .
C25 C24 C10 111.9(11) . .
C9 C24 C14 111.2(11) 2_755 .
C25 C24 C14 126.2(10) . .
C10 C24 C14 121.9(11) . .
C24 C25 C24 96.1(12) 2_755 .
C24 C25 C22 132.0(6) 2_755 .
C24 C25 C22 132.0(6) . .
C24 C25 S2 113.8(8) . .
C22 C25 S2 114.3(3) . .
C24 C25 S2 113.8(8) 2_755 2_755
C22 C25 S2 114.3(3) . 2_755
S2 C25 S2 131.5(6) . 2_755
C4' C3' C15' 112.5(14) . .
C4' C3' C16' 113.1(14) . .
C15' C3' C16' 134.3(18) . .
C3' C4' S6' 113.8(11) . .
C3' C4' S5' 113.3(11) . .
S6' C4' S5' 132.9(11) . .
C2 C15' C3' 114.5(15) . .
C2 C15' C11' 119.8(13) . .
C3' C15' C11' 125.6(15) . .
C5 C16' C3' 110.9(15) . .
C5 C16' C12' 124.7(13) . .
C3' C16' C12' 124.2(14) . .

loop_
_geom_bond_atom_site_label_1
_geom_bond_atom_site_label_2
_geom_bond_distance
_geom_bond_site_symmetry_2
Tb1 O6 2.269(5) 1_545
Tb1 O3 2.288(4) 4_645
Tb1 O4 2.288(5) 6_565
Tb1 O5 2.306(5) .
Tb1 O7 2.396(4) .
Tb1 O8 2.466(5) .
Tb1 O2 2.476(4) .
Tb1 O1 2.485(4) .
Tb1 C1 2.840(6) .
S1 C23 0.569(12) 2_755
S1 C13 0.944(12) 2_755
S1 C9 1.725(12) .
S1 C8 1.730(5) .
S1 C10 1.841(13) 2_755
S2 C24 0.558(12) 2_755
S2 C14 0.992(12) 2_755
S2 C25 1.693(5) .
S2 C9 1.732(11) .
S2 C10 1.878(13) 2_755
S5 C3 1.699(13) .
S5 C2 1.816(7) .
S6 C3 1.740(12) .
S6 C5 1.804(7) .
S5' C4' 1.711(15) .
S5' C2 1.824(8) .
S6' C4' 1.701(15) .
S6' C5 1.818(8) .
N1 C21 1.329(11) .
N1 C17 1.466(12) .
N1 C19 1.497(13) .
O1 C1 1.257(8) .
O2 C1 1.263(8) .
O3 C6 1.246(8) .
O3 Tb1 2.288(4) 4_655
O4 C6 1.258(8) .
O4 Tb1 2.288(5) 6_566
O5 C7 1.245(6) .
O6 C22 1.258(6) .
O6 Tb1 2.269(5) 1_565
O10 C21 1.217(12) .
C1 C2 1.477(8) .
C2 C15 1.288(14) .
C2 C15' 1.315(16) .
C3 C4 1.364(18) .
C4 C16 1.425(17) .
C4 C15 1.427(17) .
C5 C16' 1.313(17) .
C5 C16 1.340(14) .
C5 C6 1.478(8) .
C7 O5 1.245(6) 2_755
C7 C8 1.490(12) .
C8 C23 1.385(12) .
C8 C23 1.385(12) 2_755
C8 S1 1.730(5) 2_755
C9 C10 0.28(2) 2_755
C9 C24 1.352(18) 2_755
C9 C10 1.368(12) .
C9 C23 1.377(18) 2_755
C9 C9 1.64(3) 2_755
C10 C9 0.28(2) 2_755
C10 C10 1.10(3) 2_755
C10 C23 1.424(14) .
C10 C24 1.438(14) .
C10 S1 1.841(13) 2_755
C10 S2 1.878(13) 2_755
C11 C15 1.523(17) .
C12 C16 1.544(17) .
C13 S1 0.944(12) 2_755
C13 C23 1.508(13) .
C14 S2 0.992(12) 2_755
C14 C24 1.524(13) .
C17 C18 1.474(15) .
C19 C20 1.512(15) .
C22 O6 1.258(6) 2_755
C22 C25 1.476(11) .
C23 S1 0.569(12) 2_755
C23 C9 1.377(18) 2_755
C24 S2 0.558(12) 2_755
C24 C9 1.352(18) 2_755
C24 C25 1.400(12) .
C25 C24 1.400(12) 2_755
C25 S2 1.693(5) 2_755
C3' C4' 1.35(2) .
C3' C15' 1.43(2) .
C3' C16' 1.47(2) .
C11' C15' 1.50(2) .
C12' C16' 1.49(2) .
